data_7216213
loop_
_publ_author_name
'Thomas, Lynne H.'
'Klapwijk, Anneke R.'
'Wales, Craig'
'Wilson, Chick C.'

_publ_section_title
;
 Intermolecular hydrogen transfer and solubility tuning in multi-component
 molecular crystals of the API piroxicam
;
_journal_issue 26
_journal_name_full CrystEngComm
_journal_page_first 5924
_journal_paper_doi 10.1039/c4ce00246f
_journal_volume 16
_journal_year 2014
_chemical_formula_moiety 'C15 H14 N3 O4 S, C6 H Cl2 O4'
_chemical_formula_sum 'C21 H15 Cl2 N3 O8 S'
_chemical_formula_weight 540.32
_chemical_name_systematic
;
 ?
;
_space_group_IT_number 14
_symmetry_cell_setting monoclinic
_symmetry_space_group_name_Hall '-P 2ybc'
_symmetry_space_group_name_H-M 'P 1 21/c 1'
_atom_sites_solution_hydrogens difmap
_atom_sites_solution_primary direct
_atom_sites_solution_secondary difmap
_audit_creation_method SHELXL-97
_cell_angle_alpha 90.00
_cell_angle_beta 100.925(3)
_cell_angle_gamma 90.00
_cell_formula_units_Z 4
_cell_length_a 8.5627(5)
_cell_length_b 13.3395(7)
_cell_length_c 19.3963(12)
_cell_measurement_reflns_used 39751
_cell_measurement_temperature 100(2)
_cell_measurement_theta_max 89.897
_cell_measurement_theta_min 1
_cell_volume 2175.3(2)
_computing_cell_refinement 'Bruker APEX2 (2009)'
_computing_data_collection 'Bruker APEX2 (2009)'
_computing_data_reduction 'Bruker APEX2 (2009)'
_computing_structure_refinement 'SHELXL-97 (Sheldrick, 2008)'
_computing_structure_solution 'SHELXS-97 (Sheldrick, 2008)'
_diffrn_ambient_temperature 100(2)
_diffrn_measured_fraction_theta_full 0.994
_diffrn_measured_fraction_theta_max 0.994
_diffrn_measurement_device_type 'Bruker Apex II CCD'
_diffrn_measurement_method 'CCD; rotation images'
_diffrn_radiation_monochromator graphite
_diffrn_radiation_source 'fine-focus sealed tube'
_diffrn_radiation_type MoK\a
_diffrn_radiation_wavelength 0.71073
_diffrn_reflns_av_R_equivalents 0.0920
_diffrn_reflns_av_sigmaI/netI 0.0796
_diffrn_reflns_limit_h_max 11
_diffrn_reflns_limit_h_min -11
_diffrn_reflns_limit_k_max 17
_diffrn_reflns_limit_k_min -17
_diffrn_reflns_limit_l_max 25
_diffrn_reflns_limit_l_min -25
_diffrn_reflns_number 38649
_diffrn_reflns_theta_full 27.72
_diffrn_reflns_theta_max 27.72
_diffrn_reflns_theta_min 1.86
_exptl_absorpt_coefficient_mu 0.452
_exptl_absorpt_correction_T_max 1
_exptl_absorpt_correction_T_min 0.9023
_exptl_absorpt_correction_type multi-scan
_exptl_absorpt_process_details 'SADABS (Blessing, 1997)'
_exptl_crystal_colour purple
_exptl_crystal_density_diffrn 1.650
_exptl_crystal_density_method 'not measured'
_exptl_crystal_description plates
_exptl_crystal_F_000 1104
_refine_diff_density_max 0.474
_refine_diff_density_min -0.458
_refine_diff_density_rms 0.065
_refine_ls_extinction_method none
_refine_ls_goodness_of_fit_ref 0.922
_refine_ls_hydrogen_treatment refall
_refine_ls_matrix_type full
_refine_ls_number_parameters 376
_refine_ls_number_reflns 5083
_refine_ls_number_restraints 0
_refine_ls_restrained_S_all 0.922
_refine_ls_R_factor_all 0.0797
_refine_ls_R_factor_gt 0.0397
_refine_ls_shift/su_max 0.001
_refine_ls_shift/su_mean 0.000
_refine_ls_structure_factor_coef Fsqd
_refine_ls_weighting_details 'calc w=1/[\s^2^(Fo^2^)+(0.0289P)^2^+0.0000P] where P=(Fo^2^+2Fc^2^)/3'
_refine_ls_weighting_scheme calc
_refine_ls_wR_factor_gt 0.0678
_refine_ls_wR_factor_ref 0.0762
_reflns_number_gt 3284
_reflns_number_total 5083
_reflns_threshold_expression >2sigma(I)
_cod_data_source_file c4ce00246f2.cif
_cod_data_source_block shelxl
_cod_depositor_comments 'Adding full bibliography for 7216204--7216215.cif.'
_cod_original_sg_symbol_H-M P21/c
_cod_database_code 7216213

loop_
_symmetry_equiv_pos_as_xyz
'x, y, z'
'-x, y+1/2, -z+1/2'
'-x, -y, -z'
'x, -y-1/2, z-1/2'

loop_
_atom_site_label
_atom_site_type_symbol
_atom_site_fract_x
_atom_site_fract_y
_atom_site_fract_z
_atom_site_U_iso_or_equiv
_atom_site_adp_type
_atom_site_occupancy
_atom_site_symmetry_multiplicity
_atom_site_calc_flag
H12 H -0.140(2) 0.5362(15) 0.3403(11) 0.019(6) Uiso 1 1 d
H11 H -0.047(2) 0.6935(15) 0.3780(12) 0.019(6) Uiso 1 1 d
H4 H 0.534(2) 0.7098(15) -0.1471(11) 0.017(6) Uiso 1 1 d
H7 H 0.009(3) 0.7433(15) 0.0196(12) 0.026(6) Uiso 1 1 d
H9 H -0.072(3) 0.7526(16) 0.0909(12) 0.031(7) Uiso 1 1 d
H13 H -0.091(2) 0.4724(15) 0.2374(11) 0.017(6) Uiso 1 1 d
H2 H 0.302(3) 0.4407(15) -0.0642(11) 0.022(7) Uiso 1 1 d
H10 H 0.107(2) 0.7824(15) 0.3129(11) 0.014(6) Uiso 1 1 d
H5 H 0.400(3) 0.7289(17) -0.0590(12) 0.033(7) Uiso 1 1 d
H3 H 0.564(2) 0.5520(15) -0.1979(11) 0.020(6) Uiso 1 1 d
H1 H 0.438(2) 0.4159(15) -0.1557(10) 0.018(6) Uiso 1 1 d
H8 H 0.052(3) 0.8324(16) 0.0718(11) 0.023(7) Uiso 1 1 d
H14 H 0.095(3) 0.4317(18) 0.0986(14) 0.054(9) Uiso 1 1 d
H6 H 0.281(3) 0.6753(17) 0.0178(13) 0.037(8) Uiso 1 1 d
H15 H 0.405(3) 0.5812(18) 0.2980(14) 0.043(9) Uiso 1 1 d
S1 S 0.22971(7) 0.74010(4) 0.18995(3) 0.01620(13) Uani 1 1 d
Cl2 Cl 0.80123(7) 0.53699(4) 0.50984(3) 0.02354(15) Uani 1 1 d
Cl3 Cl 0.25249(7) 0.31402(4) 0.29987(3) 0.02535(15) Uani 1 1 d
O8 O 0.17273(18) 0.45919(11) 0.02896(8) 0.0210(4) Uani 1 1 d
O2 O 0.44676(18) 0.23702(11) 0.43408(8) 0.0226(4) Uani 1 1 d
O4 O 0.36089(19) 0.52545(12) 0.29357(8) 0.0228(4) Uani 1 1 d
O1 O 0.68962(18) 0.32443(10) 0.51973(8) 0.0214(4) Uani 1 1 d
O3 O 0.58158(18) 0.61655(11) 0.38131(8) 0.0245(4) Uani 1 1 d
O6 O 0.38358(17) 0.69509(10) 0.21108(7) 0.0184(3) Uani 1 1 d
O7 O 0.05524(19) 0.44384(11) 0.14042(9) 0.0222(4) Uani 1 1 d
N1 N 0.1603(2) 0.70533(12) 0.10841(9) 0.0165(4) Uani 1 1 d
O5 O 0.21624(18) 0.84673(10) 0.19419(8) 0.0203(4) Uani 1 1 d
N2 N 0.2640(2) 0.61258(14) 0.00065(9) 0.0181(4) Uani 1 1 d
C5 C 0.4803(3) 0.32250(16) 0.41948(11) 0.0171(5) Uani 1 1 d
N3 N 0.4097(2) 0.66434(14) -0.08028(10) 0.0189(4) Uani 1 1 d
C6 C 0.6170(3) 0.37566(16) 0.46899(11) 0.0170(5) Uani 1 1 d
C13 C 0.1411(3) 0.59804(15) 0.10072(11) 0.0160(5) Uani 1 1 d
C4 C 0.6500(3) 0.47457(15) 0.45455(11) 0.0162(5) Uani 1 1 d
C16 C 0.1918(3) 0.55017(16) 0.04111(12) 0.0184(5) Uani 1 1 d
C17 C 0.3386(3) 0.58622(16) -0.05372(11) 0.0173(5) Uani 1 1 d
C3 C 0.5627(3) 0.52769(16) 0.39706(12) 0.0180(5) Uani 1 1 d
C22 C 0.0668(3) 0.72143(17) 0.29789(12) 0.0196(5) Uani 1 1 d
C1 C 0.3982(3) 0.37582(16) 0.35784(11) 0.0176(5) Uani 1 1 d
C14 C 0.0796(3) 0.54301(16) 0.14834(11) 0.0169(5) Uani 1 1 d
C15 C 0.0235(3) 0.76449(19) 0.06995(13) 0.0220(5) Uani 1 1 d
C10 C 0.0399(3) 0.58591(15) 0.21247(11) 0.0169(5) Uani 1 1 d
C2 C 0.4349(3) 0.47176(16) 0.34804(11) 0.0173(5) Uani 1 1 d
C19 C 0.4304(3) 0.48016(17) -0.13593(12) 0.0202(5) Uani 1 1 d
C11 C 0.0989(2) 0.68049(15) 0.23664(11) 0.0154(5) Uani 1 1 d
C18 C 0.3486(3) 0.49158(17) -0.08215(12) 0.0190(5) Uani 1 1 d
C20 C 0.5028(3) 0.56153(17) -0.16175(12) 0.0217(5) Uani 1 1 d
C21 C 0.4904(3) 0.65351(18) -0.13250(12) 0.0226(6) Uani 1 1 d
C9 C -0.0501(3) 0.53341(17) 0.25283(12) 0.0203(5) Uani 1 1 d
C8 C -0.0806(3) 0.57372(18) 0.31421(13) 0.0232(6) Uani 1 1 d
C7 C -0.0234(3) 0.66742(17) 0.33683(12) 0.0235(6) Uani 1 1 d

loop_
_atom_site_aniso_label
_atom_site_aniso_U_11
_atom_site_aniso_U_22
_atom_site_aniso_U_33
_atom_site_aniso_U_23
_atom_site_aniso_U_13
_atom_site_aniso_U_12
S1 0.0190(3) 0.0147(3) 0.0155(3) -0.0005(2) 0.0050(2) 0.0006(2)
Cl2 0.0227(3) 0.0216(3) 0.0252(3) -0.0043(2) 0.0017(3) -0.0054(3)
Cl3 0.0228(3) 0.0269(3) 0.0239(3) -0.0008(3) -0.0020(3) -0.0053(3)
O8 0.0254(9) 0.0148(8) 0.0222(9) -0.0048(7) 0.0031(7) -0.0008(7)
O2 0.0270(10) 0.0150(9) 0.0247(9) 0.0015(7) 0.0024(7) -0.0042(7)
O4 0.0249(10) 0.0196(10) 0.0225(9) 0.0040(7) 0.0012(8) 0.0016(8)
O1 0.0243(9) 0.0188(8) 0.0197(9) 0.0029(7) 0.0008(7) -0.0022(7)
O3 0.0292(10) 0.0150(9) 0.0300(10) 0.0032(7) 0.0070(8) -0.0007(7)
O6 0.0167(9) 0.0188(8) 0.0197(8) -0.0003(7) 0.0033(7) 0.0005(7)
O7 0.0285(10) 0.0153(9) 0.0239(9) -0.0014(7) 0.0078(8) -0.0030(7)
N1 0.0199(11) 0.0152(10) 0.0136(9) -0.0001(8) 0.0008(8) 0.0031(8)
O5 0.0288(10) 0.0131(8) 0.0205(9) -0.0012(7) 0.0085(7) 0.0012(7)
N2 0.0230(11) 0.0145(11) 0.0174(10) -0.0039(8) 0.0050(9) -0.0006(8)
C5 0.0195(13) 0.0159(12) 0.0170(12) -0.0016(10) 0.0066(10) 0.0013(10)
N3 0.0237(12) 0.0159(11) 0.0171(10) -0.0016(8) 0.0034(9) 0.0022(8)
C6 0.0180(13) 0.0185(12) 0.0158(12) -0.0013(10) 0.0064(10) 0.0000(10)
C13 0.0180(12) 0.0126(12) 0.0161(11) -0.0014(9) -0.0001(10) 0.0025(9)
C4 0.0158(12) 0.0160(12) 0.0170(12) -0.0044(9) 0.0034(10) -0.0015(9)
C16 0.0146(12) 0.0200(13) 0.0190(12) 0.0011(10) -0.0010(10) 0.0018(10)
C17 0.0161(12) 0.0190(13) 0.0159(11) 0.0000(10) 0.0005(10) 0.0043(10)
C3 0.0183(13) 0.0174(13) 0.0208(12) -0.0023(10) 0.0098(10) 0.0008(10)
C22 0.0220(13) 0.0173(13) 0.0188(12) -0.0008(10) 0.0022(10) 0.0034(10)
C1 0.0152(12) 0.0196(13) 0.0177(12) -0.0036(10) 0.0022(10) -0.0025(10)
C14 0.0147(12) 0.0152(12) 0.0190(12) 0.0001(9) -0.0013(10) 0.0010(9)
C15 0.0249(15) 0.0216(15) 0.0191(13) 0.0013(11) 0.0027(11) 0.0076(11)
C10 0.0139(12) 0.0172(12) 0.0183(12) 0.0030(10) -0.0002(10) 0.0041(9)
C2 0.0165(12) 0.0214(13) 0.0152(12) 0.0001(10) 0.0063(10) 0.0061(10)
C19 0.0217(14) 0.0174(13) 0.0201(13) -0.0052(10) 0.0001(10) 0.0054(10)
C11 0.0140(12) 0.0167(12) 0.0149(11) 0.0056(9) 0.0012(9) 0.0036(9)
C18 0.0197(13) 0.0173(13) 0.0188(12) 0.0001(10) 0.0009(10) 0.0012(10)
C20 0.0239(14) 0.0253(14) 0.0165(12) -0.0022(10) 0.0051(11) 0.0068(11)
C21 0.0272(15) 0.0213(14) 0.0188(13) 0.0029(11) 0.0032(11) 0.0000(11)
C9 0.0192(13) 0.0172(13) 0.0240(13) 0.0023(11) 0.0029(10) -0.0004(11)
C8 0.0197(14) 0.0262(14) 0.0252(14) 0.0051(11) 0.0084(11) 0.0000(11)
C7 0.0275(15) 0.0258(14) 0.0186(13) 0.0009(11) 0.0083(11) 0.0051(11)

loop_
_atom_type_symbol
_atom_type_description
_atom_type_scat_dispersion_real
_atom_type_scat_dispersion_imag
_atom_type_scat_source
C C 0.0033 0.0016 'International Tables Vol C Tables 4.2.6.8 and 6.1.1.4'
H H 0.0000 0.0000 'International Tables Vol C Tables 4.2.6.8 and 6.1.1.4'
N N 0.0061 0.0033 'International Tables Vol C Tables 4.2.6.8 and 6.1.1.4'
O O 0.0106 0.0060 'International Tables Vol C Tables 4.2.6.8 and 6.1.1.4'
S S 0.1246 0.1234 'International Tables Vol C Tables 4.2.6.8 and 6.1.1.4'
Cl Cl 0.1484 0.1585 'International Tables Vol C Tables 4.2.6.8 and 6.1.1.4'

loop_
_geom_angle_atom_site_label_1
_geom_angle_atom_site_label_2
_geom_angle_atom_site_label_3
_geom_angle
O5 S1 O6 118.63(9)
O5 S1 N1 108.47(9)
O6 S1 N1 107.53(9)
O5 S1 C11 110.72(9)
O6 S1 C11 107.68(9)
N1 S1 C11 102.58(10)
C2 O4 H15 105.2(19)
C14 O7 H14 101.0(15)
C13 N1 C15 114.20(18)
C13 N1 S1 113.02(14)
C15 N1 S1 115.98(14)
C16 N2 C17 127.49(19)
C16 N2 H6 114.3(15)
C17 N2 H6 117.0(15)
O2 C5 C1 123.3(2)
O2 C5 C6 118.00(19)
C1 C5 C6 118.68(18)
C21 N3 C17 122.5(2)
C21 N3 H5 121.1(14)
C17 N3 H5 116.3(14)
O1 C6 C4 125.7(2)
O1 C6 C5 116.20(18)
C4 C6 C5 118.1(2)
C14 C13 N1 120.99(19)
C14 C13 C16 120.91(19)
N1 C13 C16 118.10(18)
C6 C4 C3 122.6(2)
C6 C4 Cl2 119.29(17)
C3 C4 Cl2 118.07(16)
O8 C16 N2 122.9(2)
O8 C16 C13 122.1(2)
N2 C16 C13 115.03(19)
N3 C17 N2 113.64(19)
N3 C17 C18 118.9(2)
N2 C17 C18 127.5(2)
O3 C3 C4 126.9(2)
O3 C3 C2 115.5(2)
C4 C3 C2 117.62(19)
C7 C22 C11 119.1(2)
C7 C22 H10 120.6(13)
C11 C22 H10 120.3(13)
C2 C1 C5 119.6(2)
C2 C1 Cl3 121.64(18)
C5 C1 Cl3 118.71(16)
O7 C14 C13 121.7(2)
O7 C14 C10 115.17(19)
C13 C14 C10 123.1(2)
N1 C15 H7 106.1(12)
N1 C15 H9 110.1(13)
H7 C15 H9 113.3(18)
N1 C15 H8 108.8(14)
H7 C15 H8 107.0(18)
H9 C15 H8 111.4(18)
C9 C10 C11 117.9(2)
C9 C10 C14 121.6(2)
C11 C10 C14 120.43(19)
O4 C2 C1 122.5(2)
O4 C2 C3 114.45(19)
C1 C2 C3 123.1(2)
C18 C19 C20 121.0(2)
C18 C19 H1 119.8(12)
C20 C19 H1 119.2(12)
C22 C11 C10 121.6(2)
C22 C11 S1 120.94(17)
C10 C11 S1 117.25(16)
C19 C18 C17 118.8(2)
C19 C18 H2 123.0(14)
C17 C18 H2 118.2(14)
C21 C20 C19 118.5(2)
C21 C20 H3 121.2(12)
C19 C20 H3 120.2(12)
N3 C21 C20 120.3(2)
N3 C21 H4 116.6(13)
C20 C21 H4 123.1(13)
C8 C9 C10 120.5(2)
C8 C9 H13 120.6(13)
C10 C9 H13 118.8(13)
C9 C8 C7 120.9(2)
C9 C8 H12 118.3(13)
C7 C8 H12 120.8(13)
C22 C7 C8 119.9(2)
C22 C7 H11 120.7(13)
C8 C7 H11 119.4(13)

loop_
_geom_bond_atom_site_label_1
_geom_bond_atom_site_label_2
_geom_bond_distance
S1 O5 1.4306(14)
S1 O6 1.4352(15)
S1 N1 1.6473(18)
S1 C11 1.758(2)
Cl2 C4 1.730(2)
Cl3 C1 1.723(2)
O8 C16 1.241(2)
O2 C5 1.222(2)
O4 C2 1.333(3)
O4 H15 0.83(2)
O1 C6 1.261(2)
O3 C3 1.242(2)
O7 C14 1.343(2)
O7 H14 0.95(3)
N1 C13 1.445(2)
N1 C15 1.490(3)
N2 C16 1.369(3)
N2 C17 1.378(3)
N2 H6 0.90(2)
C5 C1 1.453(3)
C5 C6 1.539(3)
N3 C21 1.338(3)
N3 C17 1.357(3)
N3 H5 0.96(2)
C6 C4 1.389(3)
C13 C14 1.362(3)
C13 C16 1.457(3)
C4 C3 1.410(3)
C17 C18 1.387(3)
C3 C2 1.505(3)
C22 C7 1.381(3)
C22 C11 1.382(3)
C22 H10 0.91(2)
C1 C2 1.340(3)
C14 C10 1.466(3)
C15 H7 1.00(2)
C15 H9 1.00(2)
C15 H8 0.94(2)
C10 C9 1.387(3)
C10 C11 1.406(3)
C19 C18 1.371(3)
C19 C20 1.390(3)
C19 H1 0.95(2)
C18 H2 0.89(2)
C20 C21 1.364(3)
C20 H3 0.96(2)
C21 H4 0.91(2)
C9 C8 1.376(3)
C9 H13 0.913(19)
C8 C7 1.383(3)
C8 H12 0.93(2)
C7 H11 0.93(2)

loop_
_geom_hbond_atom_site_label_D
_geom_hbond_atom_site_label_H
_geom_hbond_atom_site_label_A
_geom_hbond_distance_DH
_geom_hbond_distance_HA
_geom_hbond_distance_DA
_geom_hbond_angle_DHA
_geom_hbond_site_symmetry_A
N3 H5 O1 0.96(2) 1.74(2) 2.654(2) 157(2) 2_655
N3 H5 O2 0.96(2) 2.53(2) 3.028(2) 112.2(16) 2_655
N2 H6 O1 0.90(2) 2.15(2) 2.891(2) 139(2) 2_655
N2 H6 O2 0.90(2) 2.48(2) 3.050(2) 121.4(18) 2_655
O4 H15 O6 0.83(2) 2.25(3) 2.799(2) 124(2) .
O7 H14 O8 0.95(3) 1.65(3) 2.560(2) 157(2) .
